data_2008548
loop_
_publ_author_name
'Muneer, M. '
'Ramaiah, D.'
' Ajitkumar, E. S.'
'Sajimon, M. C. '
'Rath, Nigam P.'
'George, M. V.'

_publ_section_title
;
 Regioselectivity in dibenzobarrelene photorearrangements:
 photoproducts derived from 9-substituted-dibenzobarrelenes
;
_journal_issue 6
_journal_name_full 'Acta Crystallographica Section C'
_journal_page_first 996
_journal_page_last 1000
_journal_paper_doi 10.1107/S0108270199000487
_journal_volume 55
_journal_year 1999
_chemical_formula_moiety 'C31 H20 O3'
_chemical_formula_sum 'C31 H20 O3'
_chemical_formula_weight 440.47
_chemical_name_systematic
;
8b,8c-dibenzoyl-4b,8b,8c,8d-tetrahydrodibenzo[a,f]cyclopropa[cd]pentalene-4b
-carbaldehyde
;
_space_group_IT_number 14
_symmetry_cell_setting monoclinic
_symmetry_space_group_name_Hall '-P 2yn'
_symmetry_space_group_name_H-M 'P 1 21/n 1'
_audit_creation_method SHELXL97
_cell_angle_alpha 90.00
_cell_angle_beta 93.117(6)
_cell_angle_gamma 90.00
_cell_formula_units_Z 4
_cell_length_a 8.7836(6)
_cell_length_b 16.5431(13)
_cell_length_c 15.5118(11)
_cell_measurement_reflns_used 33
_cell_measurement_temperature 298(2)
_cell_measurement_theta_max 27.12
_cell_measurement_theta_min 5.36
_cell_volume 2250.7(3)
_computing_cell_refinement XSCANS
_computing_data_collection 'XSCANS (Siemens, 1994b)'
_computing_data_reduction 'SHELXTL (Siemens, 1994a)'
_computing_molecular_graphics SHELXTL
_computing_publication_material SHELXTL
_computing_structure_refinement SHELX98
_computing_structure_solution 'SHELX98 (Sheldrick, 1998)'
_diffrn_ambient_temperature 298(2)
_diffrn_measured_fraction_theta_full 0.916
_diffrn_measured_fraction_theta_max 0.916
_diffrn_measurement_device_type 'Bruker P4'
_diffrn_measurement_method '2\q/\w scans'
_diffrn_radiation_monochromator graphite
_diffrn_radiation_source 'normal-focus sealed tube'
_diffrn_radiation_type CuK\a
_diffrn_radiation_wavelength 1.54178
_diffrn_reflns_av_R_equivalents 0.07
_diffrn_reflns_av_sigmaI/netI 0.035
_diffrn_reflns_limit_h_max 10
_diffrn_reflns_limit_h_min -10
_diffrn_reflns_limit_k_max 19
_diffrn_reflns_limit_k_min 0
_diffrn_reflns_limit_l_max 16
_diffrn_reflns_limit_l_min 0
_diffrn_reflns_number 7774
_diffrn_reflns_theta_full 66.98
_diffrn_reflns_theta_max 66.98
_diffrn_reflns_theta_min 3.91
_diffrn_standards_decay_% 2.3
_diffrn_standards_interval_count 97
_diffrn_standards_number 3
_exptl_absorpt_coefficient_mu 0.660
_exptl_absorpt_correction_type none
_exptl_crystal_colour colorless
_exptl_crystal_density_diffrn 1.300
_exptl_crystal_density_meas ?
_exptl_crystal_density_method 'not measured'
_exptl_crystal_description rectangular
_exptl_crystal_F_000 920
_exptl_crystal_size_max 0.41
_exptl_crystal_size_mid 0.33
_exptl_crystal_size_min 0.15
_refine_diff_density_max 0.178
_refine_diff_density_min -0.210
_refine_ls_extinction_coef 0.0064(6)
_refine_ls_extinction_method 'SHELXTL (Sheldrick, 1998)'
_refine_ls_goodness_of_fit_ref 1.073
_refine_ls_hydrogen_treatment noref
_refine_ls_matrix_type full
_refine_ls_number_parameters 308
_refine_ls_number_reflns 3677
_refine_ls_number_restraints 0
_refine_ls_restrained_S_all 1.073
_refine_ls_R_factor_all 0.078
_refine_ls_R_factor_gt 0.057
_refine_ls_shift/su_max 0.001
_refine_ls_shift/su_mean 0.000
_refine_ls_structure_factor_coef Fsqd
_refine_ls_weighting_details 'calc w = 1/[\s^2^(Fo^2^)+(0.0857P)^2^+0.8370P] where P=(Fo^2^+2Fc^2^)/3'
_refine_ls_weighting_scheme calc
_refine_ls_wR_factor_ref 0.175
_reflns_number_gt 2593
_reflns_number_total 3677
_reflns_threshold_expression I>2\s(I)
_cod_data_source_file da1047.cif
_cod_data_source_block 2a
_cod_depositor_comments
;
The following automatic conversions were performed:
'_symmetry_cell_setting' value 'Monoclinic' changed to 'monoclinic'
according to '/home/saulius/struct/CIF-dictionaries/cif_core.dic'
dictionary named 'cif_core.dic' version 2.4.1 from 2010-06-29.

Automatic conversion script
Id: cif_fix_enum 1527 2010-12-29 10:47:43Z saulius 

The following automatic conversions were performed:

'_exptl_crystal_density_meas' value 'not_measured' was changed to '?'
- the value is perceived as not measured.

Automatic conversion script
Id: cif_fix_values 3008 2015-01-20 13:52:24Z robertas 
;
_cod_original_sg_symbol_H-M 'P 21/n'
_cod_database_code 2008548
_cod_database_fobs_code 2008548

loop_
_symmetry_equiv_pos_as_xyz
'x, y, z'
'-x+1/2, y+1/2, -z+1/2'
'-x, -y, -z'
'x-1/2, -y-1/2, z-1/2'

loop_
_atom_site_label
_atom_site_fract_x
_atom_site_fract_y
_atom_site_fract_z
_atom_site_U_iso_or_equiv
_atom_site_adp_type
_atom_site_calc_flag
_atom_site_refinement_flags
_atom_site_occupancy
_atom_site_disorder_assembly
_atom_site_disorder_group
_atom_site_type_symbol
O1 .7252(3) .69231(17) .2287(2) .1208(11) Uani d . 1 . . O
O2 .5038(2) .98161(11) .12695(12) .0672(5) Uani d . 1 . . O
O3 .1765(2) .91874(12) .18425(12) .0707(6) Uani d . 1 . . O
C1 .1333(3) .69672(17) .13498(17) .0621(7) Uani d . 1 . . C
H1A .0419 .7216 .1174 .075 Uiso calc R 1 . . H
C2 .1336(4) .61976(19) .1682(2) .0772(9) Uani d . 1 . . C
H2A .0418 .5929 .1742 .093 Uiso calc R 1 . . H
C3 .2693(5) .58183(18) .1928(2) .0806(10) Uani d . 1 . . C
H3A .2678 .5296 .2148 .097 Uiso calc R 1 . . H
C4 .4086(4) .62103(17) .18493(18) .0708(8) Uani d . 1 . . C
H4A .5000 .5949 .2000 .085 Uiso calc R 1 . . H
C4A .4080(3) .69955(15) .15433(15) .0544(6) Uani d . 1 . . C
C4B .5404(3) .75470(15) .13252(16) .0539(6) Uani d . 1 . . C
C4C .5709(3) .73046(16) .03871(17) .0572(7) Uani d . 1 . . C
C5 .6564(3) .66683(19) .0103(2) .0738(8) Uani d . 1 . . C
H5A .7154 .6356 .0491 .089 Uiso calc R 1 . . H
C6 .6525(4) .6505(2) -.0776(2) .0862(10) Uani d . 1 . . C
H6A .7102 .6081 -.0980 .103 Uiso calc R 1 . . H
C7 .5639(4) .6964(2) -.1345(2) .0855(10) Uani d . 1 . . C
H7A .5616 .6841 -.1931 .103 Uiso calc R 1 . . H
C8 .4778(3) .7607(2) -.10673(19) .0704(8) Uani d . 1 . . C
H8A .4194 .7918 -.1460 .085 Uiso calc R 1 . . H
C8A .4809(3) .77747(16) -.01908(16) .0547(6) Uani d . 1 . . C
C8B .4048(3) .84186(15) .02719(15) .0510(6) Uani d . 1 . . C
H8BA .3933 .8946 -.0011 .061 Uiso calc R 1 . . H
C8C .4656(3) .84024(14) .12035(15) .0490(6) Uani d . 1 . . C
C8D .2969(3) .82162(14) .09951(15) .0472(6) Uani d . 1 . . C
C8E .2704(3) .73693(14) .12799(15) .0502(6) Uani d . 1 . . C
C9 .6878(4) .7497(2) .1862(2) .0735(8) Uani d . 1 . . C
H9A .7534 .7939 .1863 .088 Uiso calc R 1 . . H
C10 .5139(3) .91743(15) .16505(17) .0527(6) Uani d . 1 . . C
C11 .5750(3) .91387(15) .25655(16) .0532(6) Uani d . 1 . . C
C12 .6936(3) .96535(18) .28299(19) .0674(8) Uani d . 1 . . C
H12A .7328 1.0016 .2441 .081 Uiso calc R 1 . . H
C13 .7534(4) .9625(2) .3673(2) .0800(9) Uani d . 1 . . C
H13A .8362 .9949 .3844 .096 Uiso calc R 1 . . H
C14 .6906(4) .9120(2) .4256(2) .0829(10) Uani d . 1 . . C
H14A .7294 .9111 .4826 .100 Uiso calc R 1 . . H
C15 .5702(4) .8626(2) .4002(2) .0802(9) Uani d . 1 . . C
H15A .5270 .8290 .4402 .096 Uiso calc R 1 . . H
C16 .5135(3) .86269(18) .31541(18) .0651(7) Uani d . 1 . . C
H16A .4339 .8282 .2981 .078 Uiso calc R 1 . . H
C17 .1720(3) .88032(14) .11736(16) .0515(6) Uani d . 1 . . C
C18 .0414(3) .88555(14) .05279(16) .0523(6) Uani d . 1 . . C
C19 .0407(3) .84523(17) -.02576(18) .0627(7) Uani d . 1 . . C
H19A .1239 .8135 -.0386 .075 Uiso calc R 1 . . H
C20 -.0815(3) .85145(19) -.0851(2) .0749(9) Uani d . 1 . . C
H20A -.0796 .8243 -.1375 .090 Uiso calc R 1 . . H
C21 -.2052(4) .8973(2) -.0671(2) .0753(9) Uani d . 1 . . C
H21A -.2873 .9016 -.1073 .090 Uiso calc R 1 . . H
C22 -.2077(3) .93670(19) .0097(2) .0739(9) Uani d . 1 . . C
H22A -.2926 .9674 .0219 .089 Uiso calc R 1 . . H
C23 -.0857(3) .93198(16) .07051(19) .0627(7) Uani d . 1 . . C
H23A -.0888 .9596 .1226 .075 Uiso calc R 1 . . H

loop_
_atom_site_aniso_label
_atom_site_aniso_U_11
_atom_site_aniso_U_22
_atom_site_aniso_U_33
_atom_site_aniso_U_12
_atom_site_aniso_U_13
_atom_site_aniso_U_23
O1 .128(2) .0941(18) .133(2) .0238(16) -.0645(19) .0087(17)
O2 .0845(13) .0498(11) .0674(12) .0006(9) .0032(10) .0045(9)
O3 .0822(13) .0705(13) .0597(12) .0095(10) .0082(10) -.0167(10)
C1 .0708(16) .0564(16) .0598(17) -.0064(13) .0104(13) .0022(12)
C2 .098(2) .0621(18) .073(2) -.0178(17) .0150(17) .0087(15)
C3 .126(3) .0495(16) .066(2) -.0080(18) .0092(19) .0100(14)
C4 .103(2) .0518(16) .0565(17) .0151(16) -.0016(15) .0054(13)
C4A .0761(16) .0456(13) .0414(13) .0080(12) .0018(11) -.0008(10)
C4B .0586(14) .0511(14) .0515(15) .0123(11) -.0025(11) -.0029(11)
C4C .0581(14) .0574(15) .0566(16) .0049(12) .0091(12) -.0075(12)
C5 .0678(17) .0664(18) .089(2) .0097(14) .0153(15) -.0124(16)
C6 .085(2) .090(2) .087(2) .0034(19) .0311(19) -.030(2)
C7 .089(2) .105(3) .065(2) -.009(2) .0258(18) -.0276(19)
C8 .0691(17) .090(2) .0529(17) -.0070(16) .0098(13) -.0081(15)
C8A .0545(13) .0612(15) .0490(15) -.0024(12) .0086(11) -.0038(12)
C8B .0562(13) .0515(14) .0456(14) .0023(11) .0047(11) .0039(11)
C8C .0502(12) .0460(13) .0504(14) .0038(10) .0009(10) -.0020(10)
C8D .0513(12) .0448(13) .0455(13) .0024(10) .0033(10) -.0007(10)
C8E .0637(14) .0455(13) .0417(13) .0010(11) .0048(10) -.0021(10)
C9 .0733(18) .0690(19) .076(2) .0190(15) -.0164(15) -.0130(16)
C10 .0538(13) .0490(14) .0557(15) .0017(11) .0069(11) -.0018(11)
C11 .0623(14) .0487(14) .0489(15) -.0003(11) .0054(11) -.0051(11)
C12 .0749(18) .0640(17) .0638(18) -.0132(14) .0076(14) -.0083(14)
C13 .087(2) .081(2) .071(2) -.0159(17) -.0078(16) -.0123(17)
C14 .104(2) .086(2) .0573(19) -.006(2) -.0104(17) -.0042(16)
C15 .104(2) .078(2) .0585(19) -.0121(19) .0013(17) .0060(15)
C16 .0744(17) .0643(17) .0563(17) -.0089(14) .0013(13) .0009(13)
C17 .0602(14) .0432(13) .0521(15) .0009(11) .0115(11) .0011(11)
C18 .0525(13) .0439(13) .0611(16) .0046(11) .0088(11) .0072(11)
C19 .0612(15) .0630(17) .0634(17) .0088(13) -.0021(12) -.0044(13)
C20 .0716(18) .076(2) .075(2) .0038(16) -.0122(15) -.0004(16)
C21 .0623(17) .076(2) .087(2) -.0045(15) -.0082(15) .0208(18)
C22 .0519(15) .0690(19) .102(3) .0097(13) .0171(15) .0340(18)
C23 .0642(16) .0561(15) .0700(18) .0086(13) .0233(13) .0139(13)

loop_
_atom_type_symbol
_atom_type_description
_atom_type_scat_dispersion_real
_atom_type_scat_dispersion_imag
_atom_type_scat_source
C C 0.0181 0.0091 'International Tables Vol C Tables 4.2.6.8 and 6.1.1.4'
H H 0.0000 0.0000 'International Tables Vol C Tables 4.2.6.8 and 6.1.1.4'
O O 0.0492 0.0322 'International Tables Vol C Tables 4.2.6.8 and 6.1.1.4'

loop_
_geom_angle_atom_site_label_1
_geom_angle_atom_site_label_2
_geom_angle_atom_site_label_3
_geom_angle
C2 C1 C8E 119.4(3)
C1 C2 C3 120.6(3)
C2 C3 C4 120.8(3)
C4A C4 C3 118.6(3)
C4 C4A C8E 120.2(3)
C4 C4A C4B 130.3(3)
C8E C4A C4B 109.1(2)
C9 C4B C4A 119.1(2)
C9 C4B C4C 108.6(2)
C4A C4B C4C 103.0(2)
C9 C4B C8C 117.3(2)
C4A C4B C8C 104.24(19)
C4C C4B C8C 102.33(19)
C5 C4C C8A 121.2(3)
C5 C4C C4B 128.6(3)
C8A C4C C4B 109.8(2)
C4C C5 C6 118.6(3)
C7 C6 C5 120.4(3)
C6 C7 C8 121.6(3)
C8A C8 C7 118.4(3)
C8 C8A C4C 119.9(3)
C8 C8A C8B 129.8(3)
C4C C8A C8B 110.3(2)
C8A C8B C8C 107.9(2)
C8A C8B C8D 120.8(2)
C8C C8B C8D 60.08(15)
C10 C8C C8B 120.1(2)
C10 C8C C8D 120.9(2)
C8B C8C C8D 60.98(15)
C10 C8C C4B 127.3(2)
C8B C8C C4B 104.77(19)
C8D C8C C4B 103.81(19)
C8E C8D C17 115.2(2)
C8E C8D C8C 106.93(19)
C17 C8D C8C 122.6(2)
C8E C8D C8B 122.1(2)
C17 C8D C8B 118.5(2)
C8C C8D C8B 58.95(15)
C1 C8E C4A 120.4(2)
C1 C8E C8D 128.7(2)
C4A C8E C8D 110.8(2)
O1 C9 C4B 123.6(3)
O2 C10 C11 120.7(2)
O2 C10 C8C 120.4(2)
C11 C10 C8C 118.9(2)
C16 C11 C12 119.7(2)
C16 C11 C10 121.4(2)
C12 C11 C10 118.8(2)
C13 C12 C11 119.8(3)
C14 C13 C12 120.0(3)
C13 C14 C15 120.2(3)
C14 C15 C16 120.3(3)
C11 C16 C15 119.9(3)
O3 C17 C18 122.3(2)
O3 C17 C8D 120.3(2)
C18 C17 C8D 117.3(2)
C19 C18 C23 118.2(3)
C19 C18 C17 122.0(2)
C23 C18 C17 119.8(2)
C20 C19 C18 121.0(3)
C21 C20 C19 120.3(3)
C22 C21 C20 119.7(3)
C21 C22 C23 121.2(3)
C22 C23 C18 119.5(3)

loop_
_geom_bond_atom_site_label_1
_geom_bond_atom_site_label_2
_geom_bond_site_symmetry_2
_geom_bond_distance
_geom_bond_publ_flag
O1 C9 . 1.192(4) ?
O2 C10 . 1.216(3) ?
O3 C17 . 1.216(3) ?
C1 C2 . 1.373(4) ?
C1 C8E . 1.385(3) ?
C2 C3 . 1.382(5) ?
C3 C4 . 1.396(5) ?
C4 C4A . 1.383(4) ?
C4A C8E . 1.399(3) ?
C4A C4B . 1.530(4) ?
C4B C9 . 1.503(4) ?
C4B C4C . 1.547(4) ?
C4B C8C . 1.567(3) ?
C4C C5 . 1.379(4) ?
C4C C8A . 1.398(4) ?
C5 C6 . 1.388(5) ?
C6 C7 . 1.375(5) ?
C7 C8 . 1.387(5) ?
C8 C8A . 1.386(4) ?
C8A C8B . 1.466(3) ?
C8B C8C . 1.513(3) ?
C8B C8D . 1.545(3) ?
C8C C10 . 1.503(3) ?
C8C C8D . 1.531(3) ?
C8D C8E . 1.491(3) ?
C8D C17 . 1.502(3) ?
C10 C11 . 1.491(4) ?
C11 C16 . 1.377(4) ?
C11 C12 . 1.390(4) ?
C12 C13 . 1.383(4) ?
C13 C14 . 1.369(5) ?
C14 C15 . 1.377(5) ?
C15 C16 . 1.380(4) ?
C17 C18 . 1.484(4) ?
C18 C19 . 1.389(4) ?
C18 C23 . 1.394(3) ?
C19 C20 . 1.379(4) ?
C20 C21 . 1.366(4) ?
C21 C22 . 1.360(5) ?
C22 C23 . 1.391(4) ?
